data_4302510
loop_
_publ_author_name
'Yu Ma'
'Jian-Yong Zhang'
'Ai-Ling Cheng'
'Qian Sun'
'En-Qing Gao'
'Cai-Ming Liu'

_publ_section_title
;
Antiferro- and Ferromagnetic Interactions in Mn(II), Co(II), and Ni(II)
Compounds with Mixed Azide-Carboxylate Bridges
;
_journal_name_full 'Inorganic Chemistry'
_journal_page_first 6142
_journal_page_last 6151
_journal_paper_doi 10.1021/ic900472d
_journal_volume 48
_journal_year 2009
_chemical_formula_sum 'C17 H18 Co2 N14 O4'
_chemical_formula_weight 600.31
_chemical_name_systematic
; 
 ? 
;
_space_group_IT_number 15
_symmetry_cell_setting monoclinic
_symmetry_space_group_name_Hall '-C 2yc'
_symmetry_space_group_name_H-M 'C 1 2/c 1'
_atom_sites_solution_hydrogens geom
_atom_sites_solution_primary direct
_atom_sites_solution_secondary difmap
_audit_creation_method SHELXL-97
_cell_angle_alpha 90.00
_cell_angle_beta 107.53(3)
_cell_angle_gamma 90.00
_cell_formula_units_Z 4
_cell_length_a 24.771(5)
_cell_length_b 6.2498(12)
_cell_length_c 15.335(3)
_cell_measurement_reflns_used 538
_cell_measurement_temperature 293(2)
_cell_measurement_theta_max 23.006
_cell_measurement_theta_min 2.786
_cell_volume 2263.8(9)
_computing_cell_refinement 'Bruker SMART'
_computing_data_collection 'Bruker SMART'
_computing_data_reduction 'Bruker SHELXTL'
_computing_molecular_graphics 'Bruker SHELXTL'
_computing_publication_material 'Bruker SHELXTL'
_computing_structure_refinement 'Bruker SHELXTL'
_computing_structure_solution 'Bruker SHELXTL'
_diffrn_ambient_temperature 293(2)
_diffrn_measured_fraction_theta_full 0.971
_diffrn_measured_fraction_theta_max 0.971
_diffrn_measurement_device_type 'CCD area detector'
_diffrn_measurement_method 'phi and omega scans'
_diffrn_radiation_monochromator graphite
_diffrn_radiation_source 'fine-focus sealed tube'
_diffrn_radiation_type MoK\a
_diffrn_radiation_wavelength 0.71073
_diffrn_reflns_av_R_equivalents 0.0747
_diffrn_reflns_av_sigmaI/netI 0.0987
_diffrn_reflns_limit_h_max 19
_diffrn_reflns_limit_h_min -31
_diffrn_reflns_limit_k_max 7
_diffrn_reflns_limit_k_min -7
_diffrn_reflns_limit_l_max 19
_diffrn_reflns_limit_l_min -18
_diffrn_reflns_number 5145
_diffrn_reflns_theta_full 27.11
_diffrn_reflns_theta_max 27.11
_diffrn_reflns_theta_min 1.72
_diffrn_standards_decay_% 2.5
_exptl_absorpt_coefficient_mu 1.525
_exptl_absorpt_correction_T_max 0.9415
_exptl_absorpt_correction_T_min 0.8624
_exptl_absorpt_correction_type multi-scan
_exptl_absorpt_process_details SADABS
_exptl_crystal_colour pink
_exptl_crystal_density_diffrn 1.761
_exptl_crystal_density_method 'not measured'
_exptl_crystal_description prism
_exptl_crystal_F_000 1216
_exptl_crystal_size_max 0.10
_exptl_crystal_size_mid 0.06
_exptl_crystal_size_min 0.04
_refine_diff_density_max 0.922
_refine_diff_density_min -0.440
_refine_diff_density_rms 0.122
_refine_ls_extinction_method none
_refine_ls_goodness_of_fit_ref 0.828
_refine_ls_hydrogen_treatment mixed
_refine_ls_matrix_type full
_refine_ls_number_parameters 171
_refine_ls_number_reflns 2417
_refine_ls_number_restraints 0
_refine_ls_restrained_S_all 0.828
_refine_ls_R_factor_all 0.0925
_refine_ls_R_factor_gt 0.0526
_refine_ls_shift/su_max 0.043
_refine_ls_shift/su_mean 0.002
_refine_ls_structure_factor_coef Fsqd
_refine_ls_weighting_details 'calc w=1/[\s^2^(Fo^2^)+(0.0741P)^2^+0.0000P] where P=(Fo^2^+2Fc^2^)/3'
_refine_ls_weighting_scheme calc
_refine_ls_wR_factor_gt 0.1320
_refine_ls_wR_factor_ref 0.1408
_reflns_number_gt 1245
_reflns_number_total 2417
_reflns_threshold_expression >2sigma(I)
_cod_data_source_file ic900472d_si_002_2.cif
_cod_data_source_block 2
_cod_depositor_comments
;
The following automatic conversions were performed:
'_symmetry_cell_setting' value 'Monoclinic' changed to 'monoclinic'
according to '/home/saulius/struct/CIF-dictionaries/cif_core.dic'
dictionary named 'cif_core.dic' version 2.4.1 from 2010-06-29.

Automatic conversion script
Id: cif_fix_enum 1527 2010-12-29 10:47:43Z saulius 
;
_cod_original_cell_volume 2263.9(8)
_cod_original_sg_symbol_H-M 'C 1 2/c 1 '
_cod_database_code 4302510

loop_
_symmetry_equiv_pos_as_xyz
'x, y, z'
'-x, y, -z+1/2'
'x+1/2, y+1/2, z'
'-x+1/2, y+1/2, -z+1/2'
'-x, -y, -z'
'x, -y, z-1/2'
'-x+1/2, -y+1/2, -z'
'x+1/2, -y+1/2, z-1/2'

loop_
_atom_site_label
_atom_site_type_symbol
_atom_site_fract_x
_atom_site_fract_y
_atom_site_fract_z
_atom_site_U_iso_or_equiv
_atom_site_adp_type
_atom_site_occupancy
_atom_site_symmetry_multiplicity
_atom_site_calc_flag
_atom_site_refinement_flags
_atom_site_disorder_assembly
_atom_site_disorder_group
Co1 Co 0.25258(3) 0.25949(9) 0.75280(4) 0.0268(2) Uani 1 1 d . . .
C1 C 0.28414(19) -0.0029(8) 0.9263(3) 0.0298(10) Uani 1 1 d . . .
C2 C 0.3172(2) -0.0334(9) 1.0277(3) 0.0505(16) Uani 1 1 d . . .
H2A H 0.2911 -0.0196 1.0635 0.061 Uiso 1 1 calc R . .
H2B H 0.3323 -0.1776 1.0363 0.061 Uiso 1 1 calc R . .
C3 C 0.4142(3) 0.0687(11) 1.0509(4) 0.065(2) Uani 1 1 d . . .
H3A H 0.4196 -0.0559 1.0214 0.078 Uiso 1 1 calc R . .
C4 C 0.3550(2) 0.2951(10) 1.1061(4) 0.0510(15) Uani 1 1 d . . .
H4A H 0.3196 0.3207 1.1130 0.061 Uiso 1 1 calc R . .
C5 C 0.3978(2) 0.4435(10) 1.1410(4) 0.0509(16) Uani 1 1 d . . .
H5A H 0.3910 0.5665 1.1702 0.061 Uiso 1 1 calc R . .
C6 C 0.4587(3) 0.2151(11) 1.0849(4) 0.0670(19) Uani 1 1 d . . .
H6A H 0.4937 0.1869 1.0766 0.080 Uiso 1 1 calc R . .
C7 C 0.4518(2) 0.4044(10) 1.1314(4) 0.0515(15) Uani 1 1 d . . .
C8 C 0.5003(3) 0.5490(10) 1.1671(4) 0.0621(18) Uani 1 1 d . . .
H8A H 0.5022 0.6438 1.1181 0.075 Uiso 1 1 calc R . .
H8B H 0.5346 0.4635 1.1839 0.075 Uiso 1 1 calc R . .
C9 C 0.5000 0.6870(16) 1.2500 0.070(3) Uani 1 2 d S . .
N1 N 0.3627(2) 0.1142(8) 1.0623(3) 0.0489(12) Uani 1 1 d . . .
N2 N 0.30630(17) 0.0057(6) 0.7371(2) 0.0300(9) Uani 1 1 d . . .
N3 N 0.3561(2) 0.0039(7) 0.7776(3) 0.0402(10) Uani 1 1 d . . .
N4 N 0.4038(2) 0.0023(9) 0.8152(4) 0.083(2) Uani 1 1 d . . .
N5 N 0.18810(16) 0.0145(6) 0.7163(2) 0.0310(9) Uani 1 1 d . . .
N6 N 0.15132(18) 0.0335(7) 0.6448(3) 0.0408(11) Uani 1 1 d . . .
N7 N 0.1152(2) 0.0580(9) 0.5777(3) 0.0701(17) Uani 1 1 d . . .
O1 O 0.27834(14) 0.1826(5) 0.8951(2) 0.0350(8) Uani 1 1 d . . .
O2 O 0.26611(15) -0.1714(5) 0.8870(2) 0.0390(9) Uani 1 1 d . . .
H9A H 0.540(2) 0.784(7) 1.258(3) 0.047 Uiso 1 1 d . . .

loop_
_atom_site_aniso_label
_atom_site_aniso_U_11
_atom_site_aniso_U_22
_atom_site_aniso_U_33
_atom_site_aniso_U_23
_atom_site_aniso_U_13
_atom_site_aniso_U_12
Co1 0.0347(4) 0.0221(3) 0.0252(3) 0.0007(3) 0.0113(2) 0.0015(3)
C1 0.033(3) 0.034(3) 0.026(2) 0.002(2) 0.0154(19) 0.001(2)
C2 0.068(4) 0.054(4) 0.029(3) 0.002(2) 0.013(3) -0.022(3)
C3 0.049(4) 0.101(6) 0.044(3) -0.014(3) 0.010(3) 0.020(4)
C4 0.048(4) 0.062(4) 0.044(3) 0.004(3) 0.016(3) 0.007(3)
C5 0.037(3) 0.071(4) 0.043(3) -0.005(3) 0.010(3) 0.001(3)
C6 0.048(4) 0.096(6) 0.058(4) -0.006(4) 0.016(3) 0.018(4)
C7 0.049(4) 0.069(4) 0.035(3) 0.002(3) 0.010(3) 0.006(3)
C8 0.053(4) 0.082(5) 0.051(3) 0.006(3) 0.015(3) -0.015(3)
C9 0.050(6) 0.055(6) 0.097(8) 0.000 0.012(5) 0.000
N1 0.057(3) 0.056(3) 0.033(2) 0.003(2) 0.012(2) 0.002(3)
N2 0.035(2) 0.028(2) 0.0288(19) 0.0005(18) 0.0124(17) 0.0037(19)
N3 0.044(3) 0.030(2) 0.050(3) -0.001(2) 0.019(2) 0.000(2)
N4 0.035(3) 0.087(5) 0.119(5) -0.006(4) 0.011(3) -0.005(3)
N5 0.034(2) 0.029(2) 0.028(2) -0.0013(18) 0.0081(18) -0.0001(19)
N6 0.041(3) 0.045(3) 0.042(3) -0.005(2) 0.020(2) -0.002(2)
N7 0.045(3) 0.106(5) 0.046(3) -0.006(3) -0.007(3) -0.008(3)
O1 0.050(2) 0.0283(18) 0.0279(17) 0.0013(15) 0.0138(15) 0.0001(16)
O2 0.065(2) 0.0272(18) 0.0268(17) -0.0013(16) 0.0166(16) -0.0087(18)

loop_
_atom_type_symbol
_atom_type_description
_atom_type_scat_dispersion_real
_atom_type_scat_dispersion_imag
_atom_type_scat_source
C C 0.0033 0.0016 'International Tables Vol C Tables 4.2.6.8 and 6.1.1.4'
H H 0.0000 0.0000 'International Tables Vol C Tables 4.2.6.8 and 6.1.1.4'
N N 0.0061 0.0033 'International Tables Vol C Tables 4.2.6.8 and 6.1.1.4'
O O 0.0106 0.0060 'International Tables Vol C Tables 4.2.6.8 and 6.1.1.4'
Co Co 0.3494 0.9721 'International Tables Vol C Tables 4.2.6.8 and 6.1.1.4'

loop_
_geom_angle_atom_site_label_1
_geom_angle_atom_site_label_2
_geom_angle_atom_site_label_3
_geom_angle
_geom_angle_site_symmetry_1
_geom_angle_site_symmetry_3
_geom_angle_publ_flag
O2 Co1 N5 89.92(14) 4_556 4_556 ?
O2 Co1 N2 89.47(14) 4_556 . ?
N5 Co1 N2 99.81(16) 4_556 . ?
O2 Co1 O1 175.40(14) 4_556 . ?
N5 Co1 O1 88.11(14) 4_556 . ?
N2 Co1 O1 86.77(13) . . ?
O2 Co1 N2 88.90(14) 4_556 4_556 ?
N5 Co1 N2 83.45(15) 4_556 4_556 ?
N2 Co1 N2 176.35(11) . 4_556 ?
O1 Co1 N2 95.01(13) . 4_556 ?
O2 Co1 N5 87.85(14) 4_556 . ?
N5 Co1 N5 176.26(13) 4_556 . ?
N2 Co1 N5 83.18(15) . . ?
O1 Co1 N5 94.32(14) . . ?
N2 Co1 N5 93.50(15) 4_556 . ?
O2 C1 O1 128.7(4) . . ?
O2 C1 C2 113.3(4) . . ?
O1 C1 C2 118.0(4) . . ?
N1 C2 C1 114.6(4) . . ?
N1 C2 H2A 108.6 . . ?
C1 C2 H2A 108.6 . . ?
N1 C2 H2B 108.6 . . ?
C1 C2 H2B 108.6 . . ?
H2A C2 H2B 107.6 . . ?
N1 C3 C6 118.3(6) . . ?
N1 C3 H3A 120.9 . . ?
C6 C3 H3A 120.9 . . ?
N1 C4 C5 122.8(5) . . ?
N1 C4 H4A 118.6 . . ?
C5 C4 H4A 118.6 . . ?
C4 C5 C7 118.8(6) . . ?
C4 C5 H5A 120.6 . . ?
C7 C5 H5A 120.6 . . ?
C3 C6 C7 122.0(6) . . ?
C3 C6 H6A 119.0 . . ?
C7 C6 H6A 119.0 . . ?
C5 C7 C6 117.3(6) . . ?
C5 C7 C8 123.3(6) . . ?
C6 C7 C8 119.4(6) . . ?
C7 C8 C9 116.4(5) . . ?
C7 C8 H8A 108.2 . . ?
C9 C8 H8A 108.2 . . ?
C7 C8 H8B 108.2 . . ?
C9 C8 H8B 108.2 . . ?
H8A C8 H8B 107.3 . . ?
C8 C9 C8 111.8(8) . 2_657 ?
C8 C9 H9A 100(2) . . ?
C8 C9 H9A 115(2) 2_657 . ?
C4 N1 C3 120.8(5) . . ?
C4 N1 C2 120.5(5) . . ?
C3 N1 C2 118.7(5) . . ?
N3 N2 Co1 121.8(3) . . ?
N3 N2 Co1 124.5(3) . 4_546 ?
Co1 N2 Co1 93.67(15) . 4_546 ?
N4 N3 N2 179.1(6) . . ?
N6 N5 Co1 124.2(3) . 4_546 ?
N6 N5 Co1 117.7(3) . . ?
Co1 N5 Co1 93.79(15) 4_546 . ?
N7 N6 N5 177.4(5) . . ?
C1 O1 Co1 124.5(3) . . ?
C1 O2 Co1 127.9(3) . 4_546 ?

loop_
_geom_bond_atom_site_label_1
_geom_bond_atom_site_label_2
_geom_bond_distance
_geom_bond_site_symmetry_2
_geom_bond_publ_flag
Co1 O2 2.097(3) 4_556 ?
Co1 N5 2.122(4) 4_556 ?
Co1 N2 2.130(4) . ?
Co1 O1 2.136(3) . ?
Co1 N2 2.158(4) 4_556 ?
Co1 N5 2.161(4) . ?
C1 O2 1.229(5) . ?
C1 O1 1.246(5) . ?
C1 C2 1.535(6) . ?
C2 N1 1.431(6) . ?
C2 H2A 0.9700 . ?
C2 H2B 0.9700 . ?
C3 N1 1.368(7) . ?
C3 C6 1.405(8) . ?
C3 H3A 0.9300 . ?
C4 N1 1.358(7) . ?
C4 C5 1.388(7) . ?
C4 H4A 0.9300 . ?
C5 C7 1.410(8) . ?
C5 H5A 0.9300 . ?
C6 C7 1.419(8) . ?
C6 H6A 0.9300 . ?
C7 C8 1.471(8) . ?
C8 C9 1.538(8) . ?
C8 H8A 0.9700 . ?
C8 H8B 0.9700 . ?
C9 C8 1.538(8) 2_657 ?
C9 H9A 1.13(5) . ?
N2 N3 1.203(5) . ?
N2 Co1 2.158(4) 4_546 ?
N3 N4 1.148(6) . ?
N5 N6 1.202(5) . ?
N5 Co1 2.122(4) 4_546 ?
N6 N7 1.152(6) . ?
O2 Co1 2.097(3) 4_546 ?
